data_4305893
loop_
_publ_author_name
'Xueqin Song'
'Xiaoyan Zhou'
'Weisheng Liu'
'Wei Dou'
'Jingxin Ma'
'Xiaoliang Tang'
'Jiangrong Zheng'

_publ_section_title
;
Synthesis, Structures, and Luminescence Properties of Lanthanide Complexes
with Structurally Related New Tetrapodal Ligands Featuring Salicylamide
Pendant Arms
;
_journal_name_full 'Inorganic Chemistry'
_journal_page_first 11501
_journal_page_last 11513
_journal_paper_doi 10.1021/ic8008267
_journal_volume 47
_journal_year 2008
_chemical_formula_sum 'C195 H198 N24 O63 Pr4'
_chemical_formula_weight 4449.41
_chemical_name_systematic
; 
 ? 
;
_space_group_IT_number 161
_symmetry_cell_setting rhombohedral
_symmetry_space_group_name_Hall 'R 3 -2"c'
_symmetry_space_group_name_H-M 'R 3 c :H'
_atom_sites_solution_hydrogens geom
_atom_sites_solution_primary direct
_atom_sites_solution_secondary difmap
_audit_creation_method SHELXL-97
_cell_angle_alpha 90.00
_cell_angle_beta 90.00
_cell_angle_gamma 120.00
_cell_formula_units_Z 6
_cell_length_a 39.597(2)
_cell_length_b 39.597(2)
_cell_length_c 24.266(3)
_cell_measurement_reflns_used 3891
_cell_measurement_temperature 293(2)
_cell_measurement_theta_max 28.153
_cell_measurement_theta_min 2.3
_cell_volume 32950(5)
_computing_cell_refinement 'Bruker SMART'
_computing_data_collection 'Bruker SMART'
_computing_data_reduction 'Bruker SAINT'
_computing_molecular_graphics 'Bruker SHELXTL'
_computing_publication_material 'Bruker SHELXTL'
_computing_structure_refinement 'SHELXL-97 (Sheldrick, 1997)'
_computing_structure_solution 'SHELXS-97 (Sheldrick, 1990)'
_diffrn_ambient_temperature 293(2)
_diffrn_measured_fraction_theta_full 0.948
_diffrn_measured_fraction_theta_max 0.948
_diffrn_measurement_device_type 'CCD area detector'
_diffrn_measurement_method 'phi and omega scans'
_diffrn_radiation_monochromator graphite
_diffrn_radiation_source 'fine-focus sealed tube'
_diffrn_radiation_type MoK\a
_diffrn_radiation_wavelength 0.71073
_diffrn_reflns_av_R_equivalents 0.4192
_diffrn_reflns_av_sigmaI/netI 0.3620
_diffrn_reflns_limit_h_max 45
_diffrn_reflns_limit_h_min -47
_diffrn_reflns_limit_k_max 42
_diffrn_reflns_limit_k_min -47
_diffrn_reflns_limit_l_max 28
_diffrn_reflns_limit_l_min -15
_diffrn_reflns_number 49768
_diffrn_reflns_theta_full 25.01
_diffrn_reflns_theta_max 25.01
_diffrn_reflns_theta_min 2.72
_exptl_absorpt_coefficient_mu 0.956
_exptl_absorpt_correction_T_max 0.9105
_exptl_absorpt_correction_T_min 0.8621
_exptl_absorpt_correction_type multi-scan
_exptl_absorpt_process_details sadabs
_exptl_crystal_density_diffrn 1.345
_exptl_crystal_density_method 'not measured'
_exptl_crystal_F_000 13656
_exptl_crystal_size_max 0.16
_exptl_crystal_size_mid 0.14
_exptl_crystal_size_min 0.10
_refine_diff_density_max 0.612
_refine_diff_density_min -0.676
_refine_diff_density_rms 0.087
_refine_ls_abs_structure_details 'Flack H D (1983), Acta Cryst. A39, 876-881'
_refine_ls_abs_structure_Flack 0.09(3)
_refine_ls_extinction_method none
_refine_ls_goodness_of_fit_ref 1.015
_refine_ls_hydrogen_treatment noref
_refine_ls_matrix_type full
_refine_ls_number_parameters 854
_refine_ls_number_reflns 9522
_refine_ls_number_restraints 2409
_refine_ls_restrained_S_all 0.953
_refine_ls_R_factor_all 0.3188
_refine_ls_R_factor_gt 0.0955
_refine_ls_shift/su_max 0.000
_refine_ls_shift/su_mean 0.000
_refine_ls_structure_factor_coef Fsqd
_refine_ls_weighting_details 'calc w=1/[\s^2^(Fo^2^)+(0.0475P)^2^+0.0000P] where P=(Fo^2^+2Fc^2^)/3'
_refine_ls_weighting_scheme calc
_refine_ls_wR_factor_gt 0.1535
_refine_ls_wR_factor_ref 0.2031
_reflns_number_gt 2595
_reflns_number_total 9522
_reflns_threshold_expression >2sigma(I)
_cod_data_source_file ic8008267_si_002.cif
_cod_data_source_block 061031h
_cod_depositor_comments
;
The following automatic conversions were performed:
'_symmetry_cell_setting' value 'Rhombohedral' changed to 'rhombohedral'
according to '/home/saulius/struct/CIF-dictionaries/cif_core.dic'
dictionary named 'cif_core.dic' version 2.4.1 from 2010-06-29.

Automatic conversion script
Id: cif_fix_enum 1527 2010-12-29 10:47:43Z saulius 
;
_cod_original_cell_volume 32949(4)
_cod_original_sg_symbol_H-M 'R 3 c'
_cod_database_code 4305893

loop_
_symmetry_equiv_pos_as_xyz
'x, y, z'
'-y, x-y, z'
'-x+y, -x, z'
'-y, -x, z+1/2'
'-x+y, y, z+1/2'
'x, x-y, z+1/2'
'x+2/3, y+1/3, z+1/3'
'-y+2/3, x-y+1/3, z+1/3'
'-x+y+2/3, -x+1/3, z+1/3'
'-y+2/3, -x+1/3, z+5/6'
'-x+y+2/3, y+1/3, z+5/6'
'x+2/3, x-y+1/3, z+5/6'
'x+1/3, y+2/3, z+2/3'
'-y+1/3, x-y+2/3, z+2/3'
'-x+y+1/3, -x+2/3, z+2/3'
'-y+1/3, -x+2/3, z+7/6'
'-x+y+1/3, y+2/3, z+7/6'
'x+1/3, x-y+2/3, z+7/6'

loop_
_atom_site_label
_atom_site_type_symbol
_atom_site_fract_x
_atom_site_fract_y
_atom_site_fract_z
_atom_site_U_iso_or_equiv
_atom_site_adp_type
_atom_site_occupancy
_atom_site_symmetry_multiplicity
_atom_site_calc_flag
_atom_site_refinement_flags
_atom_site_disorder_assembly
_atom_site_disorder_group
Pr1 Pr 0.13271(4) 0.31618(4) 0.4657(2) 0.0799(4) Uani 1 1 d . . .
Pr2 Pr 0.3333 0.6667 0.3673(2) 0.0794(7) Uani 1 3 d S . .
N1 N 0.2484(7) 0.3961(6) 0.3990(10) 0.157(4) Uani 1 1 d DU . .
H1 H 0.2733 0.4073 0.3946 0.188 Uiso 1 1 calc R . .
N2 N 0.2104(6) 0.2751(6) 0.5459(10) 0.156(5) Uani 1 1 d DU . .
H2 H 0.2239 0.2712 0.5701 0.188 Uiso 1 1 calc R . .
N3 N 0.1974(7) 0.4049(5) 0.5942(9) 0.160(5) Uani 1 1 d DU . .
H3 H 0.2134 0.4252 0.6127 0.192 Uiso 1 1 calc R . .
N4 N 0.3078(6) 0.5845(6) 0.2269(10) 0.166(5) Uani 1 1 d DU . .
H4 H 0.2966 0.5741 0.1961 0.199 Uiso 1 1 calc R . .
N5 N 0.1061(7) 0.2589(7) 0.3827(10) 0.151(6) Uani 1 1 d DU . .
N6 N 0.0694(6) 0.2754(7) 0.5393(10) 0.157(6) Uani 1 1 d DU . .
N7 N 0.1046(6) 0.3573(6) 0.4082(10) 0.139(5) Uani 1 1 d DU . .
N8 N 0.3694(7) 0.6380(6) 0.4258(10) 0.142(6) Uani 1 1 d DU . .
O1 O 0.2637(5) 0.3974(5) 0.2778(8) 0.144(4) Uani 1 1 d DU . .
O2 O 0.3581(6) 0.4865(5) 0.2583(9) 0.151(4) Uani 1 1 d DU . .
O3 O 0.2809(5) 0.4544(5) 0.1323(8) 0.134(4) Uani 1 1 d DU . .
O4 O 0.2658(5) 0.5016(5) 0.2551(9) 0.152(4) Uani 1 1 d DU . .
O5 O 0.1912(6) 0.3447(6) 0.4200(9) 0.148(4) Uani 1 1 d DU . .
O6 O 0.1659(5) 0.2954(5) 0.5270(9) 0.141(4) Uani 1 1 d DU . .
O7 O 0.1684(5) 0.3732(5) 0.5148(9) 0.138(4) Uani 1 1 d DU . .
O8 O 0.3068(6) 0.6161(5) 0.3022(9) 0.137(4) Uani 1 1 d DU . .
O9 O 0.0983(5) 0.2853(5) 0.3810(8) 0.151(4) Uani 1 1 d DU . .
O10 O 0.1302(6) 0.2594(5) 0.4181(8) 0.157(4) Uani 1 1 d DU . .
O11 O 0.1029(6) 0.2394(6) 0.3395(9) 0.194(8) Uani 1 1 d DU . .
O12 O 0.0969(5) 0.3043(5) 0.5619(8) 0.149(4) Uani 1 1 d DU . .
O13 O 0.0752(5) 0.2588(5) 0.4983(7) 0.154(5) Uani 1 1 d DU . .
O14 O 0.0378(5) 0.2593(5) 0.5656(8) 0.173(8) Uani 1 1 d DU . .
O15 O 0.0865(5) 0.3333(5) 0.4443(8) 0.153(4) Uani 1 1 d DU . .
O16 O 0.1400(5) 0.3707(5) 0.3979(9) 0.142(4) Uani 1 1 d DU . .
O17 O 0.0900(5) 0.3777(6) 0.3899(10) 0.200(8) Uani 1 1 d DU . .
O18 O 0.3597(5) 0.6255(5) 0.3788(9) 0.156(5) Uani 1 1 d DU . .
O19 O 0.3716(6) 0.6705(5) 0.4384(8) 0.174(7) Uani 1 1 d DU . .
O20 O 0.3932(7) 0.6297(6) 0.4479(10) 0.224(9) Uani 1 1 d DU . .
O21 O 0.2204(5) 0.5271(5) 0.0890(8) 0.158(6) Uani 1 1 d DU . .
C1 C 0.2898(9) 0.4581(9) 0.2310(13) 0.143(5) Uani 1 1 d U . .
C2 C 0.2839(7) 0.4188(5) 0.2299(9) 0.142(5) Uani 1 1 d DU . .
H2A H 0.2691 0.4053 0.1974 0.171 Uiso 1 1 calc R . .
H2B H 0.3091 0.4201 0.2278 0.171 Uiso 1 1 calc R . .
C3 C 0.3219(6) 0.4806(7) 0.2777(9) 0.150(5) Uani 1 1 d DU . .
H3A H 0.3238 0.5055 0.2857 0.180 Uiso 1 1 calc R . .
H3B H 0.3146 0.4653 0.3113 0.180 Uiso 1 1 calc R . .
C4 C 0.3062(7) 0.4807(6) 0.1737(8) 0.153(6) Uani 1 1 d DU . .
H4A H 0.3054 0.5048 0.1733 0.184 Uiso 1 1 calc R . .
H4B H 0.3329 0.4867 0.1678 0.184 Uiso 1 1 calc R . .
C5 C 0.2560(6) 0.4632(6) 0.2436(10) 0.154(5) Uani 1 1 d DU . .
H5A H 0.2383 0.4541 0.2124 0.185 Uiso 1 1 calc R . .
H5B H 0.2422 0.4471 0.2750 0.185 Uiso 1 1 calc R . .
C6 C 0.2240(6) 0.3582(7) 0.3865(9) 0.149(4) Uani 1 1 d DU . .
C7 C 0.2257(4) 0.3379(6) 0.3375(8) 0.141(5) Uani 1 1 d DU . .
C8 C 0.2469(5) 0.3576(5) 0.2927(9) 0.144(5) Uani 1 1 d DU . .
C9 C 0.2479(5) 0.3372(6) 0.2471(8) 0.149(5) Uani 1 1 d DU . .
H9 H 0.2628 0.3505 0.2166 0.178 Uiso 1 1 calc R . .
C10 C 0.2265(6) 0.2966(6) 0.2468(9) 0.150(6) Uani 1 1 d DU . .
H10 H 0.2265 0.2828 0.2157 0.180 Uiso 1 1 calc R . .
C11 C 0.2056(5) 0.2771(5) 0.2923(10) 0.137(5) Uani 1 1 d DU . .
H11 H 0.1917 0.2500 0.2926 0.165 Uiso 1 1 calc R . .
C12 C 0.2049(5) 0.2980(5) 0.3386(8) 0.152(4) Uani 1 1 d DU . .
H12 H 0.1905 0.2849 0.3696 0.182 Uiso 1 1 calc R . .
C13 C 0.2292(7) 0.4161(6) 0.4203(10) 0.159(4) Uiso 1 1 d DU . .
H13A H 0.2175 0.4059 0.4560 0.191 Uiso 1 1 calc R . .
H13B H 0.2094 0.4143 0.3951 0.191 Uiso 1 1 calc R . .
C14 C 0.2625(6) 0.4572(6) 0.4247(7) 0.147(5) Uani 1 1 d DU . .
C15 C 0.2699(7) 0.4924(8) 0.4064(8) 0.165(5) Uani 1 1 d DU . .
H15 H 0.2511 0.4943 0.3858 0.198 Uiso 1 1 calc R . .
C16 C 0.3050(8) 0.5257(6) 0.4181(9) 0.162(6) Uani 1 1 d DU . .
H16 H 0.3101 0.5499 0.4049 0.194 Uiso 1 1 calc R . .
C17 C 0.3321(6) 0.5224(6) 0.4492(10) 0.170(7) Uani 1 1 d DU . .
H17 H 0.3555 0.5446 0.4581 0.204 Uiso 1 1 calc R . .
C18 C 0.3248(7) 0.4865(8) 0.4676(9) 0.157(6) Uani 1 1 d DU . .
H18 H 0.3437 0.4845 0.4877 0.189 Uiso 1 1 calc R . .
C19 C 0.2895(8) 0.4532(6) 0.4563(8) 0.165(6) Uani 1 1 d DU . .
H19 H 0.2841 0.4290 0.4696 0.198 Uiso 1 1 calc R . .
C20 C 0.1725(6) 0.2673(7) 0.5515(9) 0.138(5) Uani 1 1 d DU . .
C21 C 0.1557(5) 0.2458(6) 0.6047(7) 0.146(5) Uani 1 1 d DU . .
C22 C 0.1601(5) 0.2164(6) 0.6248(10) 0.140(5) Uani 1 1 d DU . .
C23 C 0.1438(6) 0.1974(5) 0.6743(10) 0.154(6) Uani 1 1 d DU . .
H23 H 0.1472 0.1772 0.6871 0.185 Uiso 1 1 calc R . .
C24 C 0.1218(5) 0.2105(6) 0.7039(8) 0.145(6) Uani 1 1 d DU . .
H24 H 0.1107 0.1989 0.7374 0.174 Uiso 1 1 calc R . .
C25 C 0.1168(6) 0.2394(6) 0.6843(9) 0.160(6) Uani 1 1 d DU . .
H25 H 0.1016 0.2471 0.7039 0.192 Uiso 1 1 calc R . .
C26 C 0.1345(6) 0.2584(5) 0.6339(9) 0.148(5) Uani 1 1 d DU . .
H26 H 0.1318 0.2790 0.6211 0.177 Uiso 1 1 calc R . .
C27 C 0.2227(6) 0.2912(7) 0.4914(10) 0.154(5) Uani 1 1 d DU . .
H27A H 0.2255 0.3169 0.4902 0.185 Uiso 1 1 calc R . .
H27B H 0.2027 0.2749 0.4651 0.185 Uiso 1 1 calc R . .
C28 C 0.2594(6) 0.2941(5) 0.4752(7) 0.156(5) Uani 1 1 d DU . .
C29 C 0.2596(6) 0.2693(5) 0.4370(7) 0.162(6) Uani 1 1 d DU . .
H29 H 0.2364 0.2503 0.4214 0.194 Uiso 1 1 calc R . .
C30 C 0.2941(7) 0.2723(7) 0.4216(8) 0.182(7) Uani 1 1 d DU . .
H30 H 0.2943 0.2556 0.3948 0.219 Uiso 1 1 calc R . .
C31 C 0.3289(6) 0.2999(7) 0.4452(10) 0.175(7) Uani 1 1 d DU . .
H31 H 0.3522 0.3012 0.4351 0.210 Uiso 1 1 calc R . .
C32 C 0.3289(6) 0.3254(6) 0.4836(10) 0.161(6) Uani 1 1 d DU . .
H32 H 0.3522 0.3445 0.4992 0.194 Uiso 1 1 calc R . .
C33 C 0.2940(6) 0.3222(5) 0.4985(8) 0.173(6) Uani 1 1 d DU . .
H33 H 0.2937 0.3391 0.5247 0.208 Uiso 1 1 calc R . .
C34 C 0.1792(8) 0.4059(6) 0.5472(10) 0.151(5) Uani 1 1 d DU . .
C35 C 0.1711(8) 0.4391(6) 0.5423(11) 0.133(5) Uani 1 1 d DU . .
C36 C 0.1744(8) 0.4652(7) 0.5826(9) 0.129(5) Uani 1 1 d DU . .
C37 C 0.1669(8) 0.4944(7) 0.5680(10) 0.148(6) Uani 1 1 d DU . .
H37 H 0.1627 0.5085 0.5952 0.177 Uiso 1 1 calc R . .
C38 C 0.1654(8) 0.5029(6) 0.5124(11) 0.145(6) Uani 1 1 d DU . .
H38 H 0.1624 0.5240 0.5028 0.173 Uiso 1 1 calc R . .
C39 C 0.1684(7) 0.4805(7) 0.4723(9) 0.139(5) Uani 1 1 d DU . .
H39 H 0.1698 0.4874 0.4353 0.166 Uiso 1 1 calc R . .
C40 C 0.1694(7) 0.4471(7) 0.4877(10) 0.138(4) Uani 1 1 d DU . .
H40 H 0.1688 0.4301 0.4608 0.165 Uiso 1 1 calc R . .
C41 C 0.1860(8) 0.3640(5) 0.6095(10) 0.153(5) Uani 1 1 d DU . .
H41A H 0.1932 0.3517 0.5808 0.184 Uiso 1 1 calc R . .
H41B H 0.1581 0.3484 0.6160 0.184 Uiso 1 1 calc R . .
C42 C 0.2087(7) 0.3687(4) 0.6618(10) 0.155(6) Uani 1 1 d DU . .
C43 C 0.2019(6) 0.3643(5) 0.7170(12) 0.157(6) Uani 1 1 d DU . .
H43 H 0.1767 0.3558 0.7297 0.188 Uiso 1 1 calc R . .
C44 C 0.2302(8) 0.3719(6) 0.7538(8) 0.180(7) Uani 1 1 d DU . .
H44 H 0.2249 0.3694 0.7914 0.216 Uiso 1 1 calc R . .
C45 C 0.2681(7) 0.3836(6) 0.7343(11) 0.174(7) Uani 1 1 d DU . .
H45 H 0.2881 0.3883 0.7588 0.209 Uiso 1 1 calc R . .
C46 C 0.2750(6) 0.3881(6) 0.6789(13) 0.175(6) Uani 1 1 d DU . .
H46 H 0.3000 0.3964 0.6656 0.209 Uiso 1 1 calc R . .
C47 C 0.2453(9) 0.3805(6) 0.6423(9) 0.180(6) Uani 1 1 d DU . .
H47 H 0.2502 0.3834 0.6046 0.216 Uiso 1 1 calc R . .
C48 C 0.2874(7) 0.5816(7) 0.2741(8) 0.156(5) Uani 1 1 d DU . .
C49 C 0.2504(5) 0.5432(6) 0.2839(5) 0.157(5) Uani 1 1 d DU . .
C50 C 0.2406(7) 0.5044(8) 0.2810(8) 0.160(5) Uani 1 1 d DU . .
C51 C 0.2033(8) 0.4760(6) 0.2930(9) 0.160(5) Uani 1 1 d DU . .
H51 H 0.1970 0.4500 0.2912 0.192 Uiso 1 1 calc R . .
C52 C 0.1748(6) 0.4846(6) 0.3076(9) 0.161(6) Uani 1 1 d DU . .
H52 H 0.1496 0.4648 0.3154 0.193 Uiso 1 1 calc R . .
C53 C 0.1844(6) 0.5234(7) 0.3106(10) 0.164(6) Uani 1 1 d DU . .
H53 H 0.1657 0.5300 0.3201 0.197 Uiso 1 1 calc R . .
C54 C 0.2228(7) 0.5525(5) 0.2989(8) 0.159(5) Uani 1 1 d DU . .
H54 H 0.2296 0.5786 0.3013 0.191 Uiso 1 1 calc R . .
C55 C 0.3491(6) 0.6059(6) 0.2328(9) 0.151(5) Uani 1 1 d DU . .
H55A H 0.3557 0.5992 0.2681 0.181 Uiso 1 1 calc R . .
H55B H 0.3573 0.6334 0.2338 0.181 Uiso 1 1 calc R . .
C56 C 0.3718(4) 0.5998(4) 0.1899(9) 0.163(6) Uani 1 1 d DU . .
C57 C 0.3934(5) 0.5834(5) 0.2042(9) 0.163(6) Uani 1 1 d DU . .
H57 H 0.3940 0.5761 0.2405 0.196 Uiso 1 1 calc R . .
C58 C 0.4149(6) 0.5777(6) 0.1630(11) 0.167(6) Uani 1 1 d DU . .
H58 H 0.4298 0.5663 0.1717 0.200 Uiso 1 1 calc R . .
C59 C 0.4138(6) 0.5888(5) 0.1103(10) 0.183(7) Uani 1 1 d DU . .
H59 H 0.4284 0.5853 0.0832 0.220 Uiso 1 1 calc R . .
C60 C 0.3913(6) 0.6053(6) 0.0965(8) 0.159(6) Uani 1 1 d DU . .
H60 H 0.3906 0.6127 0.0603 0.191 Uiso 1 1 calc R . .
C61 C 0.3701(6) 0.6108(5) 0.1370(9) 0.170(6) Uani 1 1 d DU . .
H61 H 0.3549 0.6218 0.1284 0.204 Uiso 1 1 calc R . .
C62 C 0.2601(7) 0.5359(8) 0.0894(12) 0.173(8) Uani 1 1 d DU . .
H62A H 0.2619 0.5144 0.0734 0.207 Uiso 1 1 calc R . .
H62B H 0.2694 0.5393 0.1271 0.207 Uiso 1 1 calc R . .
C63 C 0.2857(6) 0.5733(6) 0.0563(11) 0.139(7) Uani 1 1 d DU . .
H63A H 0.2801 0.5682 0.0177 0.209 Uiso 1 1 calc R . .
H63B H 0.3127 0.5819 0.0629 0.209 Uiso 1 1 calc R . .
H63C H 0.2802 0.5933 0.0677 0.209 Uiso 1 1 calc R . .
C64 C 0.2055(8) 0.4990(8) 0.1349(11) 0.166(7) Uani 1 1 d DU . .
H64A H 0.2213 0.5103 0.1676 0.200 Uiso 1 1 calc R . .
H64B H 0.2062 0.4755 0.1253 0.200 Uiso 1 1 calc R . .
C65 C 0.1631(7) 0.4892(8) 0.1454(12) 0.193(11) Uani 1 1 d DU . .
H65A H 0.1616 0.5126 0.1430 0.289 Uiso 1 1 calc R . .
H65B H 0.1551 0.4781 0.1814 0.289 Uiso 1 1 calc R . .
H65C H 0.1463 0.4709 0.1182 0.289 Uiso 1 1 calc R . .

loop_
_atom_site_aniso_label
_atom_site_aniso_U_11
_atom_site_aniso_U_22
_atom_site_aniso_U_33
_atom_site_aniso_U_23
_atom_site_aniso_U_13
_atom_site_aniso_U_12
Pr1 0.0789(9) 0.0786(9) 0.0817(10) -0.0003(9) -0.0004(9) 0.0391(8)
Pr2 0.0791(9) 0.0791(9) 0.080(2) 0.000 0.000 0.0395(5)
N1 0.163(6) 0.163(6) 0.156(7) 0.033(6) 0.062(6) 0.090(6)
N2 0.166(8) 0.165(8) 0.163(8) 0.029(7) 0.047(8) 0.102(7)
N3 0.170(7) 0.157(7) 0.163(8) 0.039(8) 0.048(8) 0.089(7)
N4 0.189(8) 0.145(7) 0.160(8) 0.022(7) 0.058(7) 0.080(7)
N5 0.157(8) 0.165(8) 0.145(9) 0.010(8) 0.038(8) 0.090(8)
N6 0.160(9) 0.167(9) 0.149(9) 0.027(8) 0.048(9) 0.085(8)
N7 0.159(8) 0.155(8) 0.145(8) 0.034(8) 0.033(8) 0.110(7)
N8 0.162(11) 0.152(11) 0.142(12) 0.064(11) 0.028(11) 0.101(10)
O1 0.159(6) 0.153(6) 0.145(7) 0.025(6) 0.046(6) 0.097(5)
O2 0.168(8) 0.155(7) 0.150(8) 0.009(7) 0.055(7) 0.096(7)
O3 0.156(8) 0.133(8) 0.138(9) 0.015(8) 0.044(8) 0.091(7)
O4 0.176(6) 0.141(6) 0.149(7) 0.027(6) 0.059(6) 0.088(6)
O5 0.160(6) 0.154(6) 0.149(6) 0.026(5) 0.043(6) 0.094(5)
O6 0.162(6) 0.149(6) 0.152(7) 0.029(6) 0.049(6) 0.108(5)
O7 0.163(6) 0.148(6) 0.154(7) 0.028(6) 0.041(6) 0.116(5)
O8 0.172(8) 0.119(7) 0.153(8) 0.041(7) 0.051(7) 0.097(7)
O9 0.162(7) 0.159(7) 0.147(8) 0.026(7) 0.026(7) 0.093(7)
O10 0.173(7) 0.163(7) 0.148(8) 0.023(7) 0.041(7) 0.093(6)
O11 0.172(13) 0.215(14) 0.153(14) -0.025(13) -0.005(12) 0.065(11)
O12 0.167(7) 0.152(7) 0.154(8) 0.036(7) 0.054(7) 0.100(6)
O13 0.165(7) 0.158(7) 0.149(8) 0.019(7) 0.037(7) 0.088(7)
O14 0.154(14) 0.179(14) 0.146(16) 0.001(12) 0.063(13) 0.054(12)
O15 0.159(7) 0.164(7) 0.153(8) 0.020(7) 0.033(7) 0.094(6)
O16 0.149(7) 0.160(7) 0.155(7) 0.031(6) 0.027(7) 0.107(6)
O17 0.165(13) 0.236(15) 0.210(16) 0.055(14) 0.046(13) 0.108(12)
O18 0.166(8) 0.152(8) 0.154(9) 0.023(8) 0.053(8) 0.083(7)
O19 0.178(11) 0.162(12) 0.155(12) 0.034(12) 0.041(11) 0.064(11)
O20 0.217(16) 0.197(15) 0.213(17) 0.028(14) 0.012(15) 0.071(14)
O21 0.186(12) 0.177(12) 0.143(13) 0.039(10) 0.034(12) 0.116(11)
C1 0.158(7) 0.144(7) 0.142(8) 0.014(7) 0.058(7) 0.088(7)
C2 0.162(7) 0.147(7) 0.148(8) 0.020(7) 0.052(7) 0.100(7)
C3 0.167(8) 0.152(8) 0.148(8) 0.011(8) 0.052(8) 0.093(7)
C4 0.168(8) 0.152(8) 0.148(9) 0.019(8) 0.055(8) 0.086(8)
C5 0.169(7) 0.153(7) 0.149(7) 0.021(7) 0.052(7) 0.086(7)
C6 0.160(6) 0.155(6) 0.158(6) 0.024(6) 0.052(6) 0.098(6)
C7 0.157(7) 0.152(7) 0.151(7) 0.023(7) 0.048(7) 0.105(6)
C8 0.161(7) 0.148(7) 0.150(7) 0.021(7) 0.048(7) 0.099(6)
C9 0.166(8) 0.152(8) 0.159(8) 0.025(8) 0.046(7) 0.103(7)
C10 0.165(9) 0.149(9) 0.155(9) 0.030(9) 0.045(8) 0.093(8)
C11 0.153(8) 0.150(8) 0.150(9) 0.021(8) 0.051(8) 0.106(7)
C12 0.159(6) 0.158(6) 0.153(7) 0.019(6) 0.048(6) 0.091(6)
C14 0.169(8) 0.158(8) 0.155(8) 0.065(7) 0.078(7) 0.112(7)
C15 0.179(7) 0.165(7) 0.161(7) 0.055(7) 0.081(7) 0.093(7)
C16 0.176(9) 0.163(9) 0.161(9) 0.054(9) 0.074(9) 0.095(8)
C17 0.182(9) 0.168(9) 0.168(10) 0.055(9) 0.082(9) 0.093(9)
C18 0.174(8) 0.169(8) 0.159(9) 0.065(8) 0.094(8) 0.108(7)
C19 0.180(8) 0.168(8) 0.166(8) 0.053(8) 0.084(7) 0.101(7)
C20 0.154(7) 0.157(8) 0.157(8) 0.030(7) 0.052(8) 0.118(7)
C21 0.165(8) 0.153(8) 0.153(9) 0.035(8) 0.054(8) 0.104(7)
C22 0.155(8) 0.159(9) 0.155(10) 0.031(9) 0.065(9) 0.115(8)
C23 0.171(10) 0.159(10) 0.153(11) 0.033(10) 0.070(10) 0.099(9)
C24 0.161(10) 0.157(10) 0.158(11) 0.037(9) 0.058(9) 0.110(8)
C25 0.177(9) 0.163(9) 0.159(10) 0.041(9) 0.060(9) 0.099(8)
C26 0.161(7) 0.162(7) 0.156(8) 0.042(7) 0.052(7) 0.106(6)
C27 0.167(7) 0.160(7) 0.156(7) 0.029(7) 0.044(7) 0.097(6)
C28 0.162(9) 0.164(9) 0.158(9) 0.020(8) 0.045(9) 0.094(8)
C29 0.163(8) 0.172(9) 0.161(9) 0.027(8) 0.033(9) 0.093(8)
C30 0.177(10) 0.182(10) 0.165(10) 0.026(9) 0.046(10) 0.072(9)
C31 0.167(10) 0.180(11) 0.159(11) 0.022(10) 0.039(10) 0.072(10)
C32 0.168(10) 0.168(10) 0.159(10) 0.030(9) 0.036(10) 0.093(9)
C33 0.171(9) 0.181(9) 0.162(10) 0.020(9) 0.044(9) 0.084(8)
C34 0.166(7) 0.154(7) 0.163(8) 0.057(7) 0.056(7) 0.103(7)
C35 0.151(7) 0.151(8) 0.158(9) 0.039(8) 0.061(8) 0.121(7)
C36 0.155(8) 0.134(8) 0.158(10) 0.050(8) 0.056(9) 0.116(7)
C37 0.158(9) 0.154(10) 0.163(11) 0.034(10) 0.069(10) 0.102(8)
C38 0.158(9) 0.149(10) 0.164(11) 0.046(10) 0.056(10) 0.104(8)
C39 0.150(9) 0.152(9) 0.155(10) 0.041(9) 0.067(9) 0.106(8)
C40 0.152(6) 0.154(7) 0.158(8) 0.054(7) 0.062(7) 0.114(6)
C41 0.169(7) 0.162(7) 0.164(8) 0.045(7) 0.042(7) 0.108(7)
C42 0.161(9) 0.169(8) 0.160(10) 0.034(9) 0.044(9) 0.102(8)
C43 0.159(9) 0.173(9) 0.168(10) 0.038(9) 0.039(9) 0.106(8)
C44 0.173(11) 0.188(10) 0.169(12) 0.039(11) 0.037(11) 0.083(10)
C45 0.176(11) 0.176(10) 0.167(12) 0.033(11) 0.043(11) 0.084(10)
C46 0.173(10) 0.180(9) 0.170(11) 0.039(10) 0.039(10) 0.088(9)
C47 0.179(10) 0.179(9) 0.170(11) 0.042(9) 0.033(9) 0.081(9)
C48 0.177(8) 0.144(7) 0.154(8) 0.023(7) 0.060(7) 0.087(7)
C49 0.181(7) 0.141(7) 0.157(8) 0.030(7) 0.054(7) 0.087(7)
C50 0.178(7) 0.149(7) 0.154(7) 0.031(7) 0.054(7) 0.083(6)
C51 0.182(8) 0.150(8) 0.158(8) 0.030(8) 0.062(8) 0.090(7)
C52 0.181(9) 0.149(9) 0.162(9) 0.024(9) 0.066(9) 0.089(8)
C53 0.185(9) 0.147(9) 0.163(9) 0.031(9) 0.056(9) 0.084(8)
C54 0.183(8) 0.144(8) 0.155(8) 0.031(8) 0.063(8) 0.085(7)
C55 0.178(8) 0.134(7) 0.154(8) 0.016(7) 0.057(8) 0.088(7)
C56 0.182(9) 0.145(9) 0.159(10) 0.024(9) 0.052(9) 0.078(8)
C57 0.182(9) 0.148(8) 0.160(9) 0.008(8) 0.057(9) 0.083(8)
C58 0.183(10) 0.152(9) 0.157(11) 0.016(10) 0.053(10) 0.077(8)
C59 0.196(11) 0.157(10) 0.158(11) 0.019(10) 0.041(11) 0.059(9)
C60 0.179(10) 0.141(9) 0.160(11) 0.001(9) 0.064(10) 0.083(8)
C61 0.184(9) 0.155(9) 0.156(10) 0.016(9) 0.058(9) 0.073(8)
C62 0.187(14) 0.182(13) 0.141(14) 0.028(12) 0.055(14) 0.087(13)
C63 0.184(16) 0.160(15) 0.134(17) 0.022(14) 0.068(15) 0.131(13)
C64 0.186(11) 0.158(10) 0.144(11) 0.033(10) 0.064(11) 0.077(10)
C65 0.21(2) 0.189(18) 0.14(2) 0.047(17) 0.010(19) 0.074(18)

loop_
_atom_type_symbol
_atom_type_description
_atom_type_scat_dispersion_real
_atom_type_scat_dispersion_imag
_atom_type_scat_source
C C 0.0033 0.0016 'International Tables Vol C Tables 4.2.6.8 and 6.1.1.4'
H H 0.0000 0.0000 'International Tables Vol C Tables 4.2.6.8 and 6.1.1.4'
N N 0.0061 0.0033 'International Tables Vol C Tables 4.2.6.8 and 6.1.1.4'
O O 0.0106 0.0060 'International Tables Vol C Tables 4.2.6.8 and 6.1.1.4'
Pr Pr -0.2180 2.8214 'International Tables Vol C Tables 4.2.6.8 and 6.1.1.4'

loop_
_geom_angle_atom_site_label_1
_geom_angle_atom_site_label_2
_geom_angle_atom_site_label_3
_geom_angle
_geom_angle_site_symmetry_1
_geom_angle_site_symmetry_3
_geom_angle_publ_flag
O5 Pr1 O15 120.0(6) . . ?
O5 Pr1 O7 78.1(7) . . ?
O15 Pr1 O7 91.0(6) . . ?
O5 Pr1 O6 82.9(6) . . ?
O15 Pr1 O6 153.7(6) . . ?
O7 Pr1 O6 80.8(6) . . ?
O5 Pr1 O13 150.5(6) . . ?
O15 Pr1 O13 80.5(6) . . ?
O7 Pr1 O13 125.5(6) . . ?
O6 Pr1 O13 84.0(6) . . ?
O5 Pr1 O9 90.8(7) . . ?
O15 Pr1 O9 68.2(6) . . ?
O7 Pr1 O9 147.6(6) . . ?
O6 Pr1 O9 128.4(6) . . ?
O13 Pr1 O9 77.0(6) . . ?
O5 Pr1 O10 78.2(7) . . ?
O15 Pr1 O10 118.9(7) . . ?
O7 Pr1 O10 148.5(6) . . ?
O6 Pr1 O10 75.9(6) . . ?
O13 Pr1 O10 73.0(6) . . ?
O9 Pr1 O10 52.7(4) . . ?
O5 Pr1 O16 67.7(6) . . ?
O15 Pr1 O16 52.5(4) . . ?
O7 Pr1 O16 75.9(7) . . ?
O6 Pr1 O16 145.5(6) . . ?
O13 Pr1 O16 130.4(6) . . ?
O9 Pr1 O16 71.7(6) . . ?
O10 Pr1 O16 113.1(6) . . ?
O5 Pr1 O12 146.4(7) . . ?
O15 Pr1 O12 79.5(6) . . ?
O7 Pr1 O12 74.3(6) . . ?
O6 Pr1 O12 74.2(6) . . ?
O13 Pr1 O12 51.2(4) . . ?
O9 Pr1 O12 122.7(6) . . ?
O10 Pr1 O12 118.2(6) . . ?
O16 Pr1 O12 122.0(6) . . ?
O19 Pr2 O19 67.6(8) 2_665 3_565 ?
O19 Pr2 O19 67.6(8) 2_665 . ?
O19 Pr2 O19 67.6(8) 3_565 . ?
O19 Pr2 O8 94.6(6) 2_665 3_565 ?
O19 Pr2 O8 125.0(6) 3_565 3_565 ?
O19 Pr2 O8 153.6(6) . 3_565 ?
O19 Pr2 O8 153.6(6) 2_665 . ?
O19 Pr2 O8 94.5(6) 3_565 . ?
O19 Pr2 O8 125.0(6) . . ?
O8 Pr2 O8 79.6(7) 3_565 . ?
O19 Pr2 O8 125.0(6) 2_665 2_665 ?
O19 Pr2 O8 153.6(6) 3_565 2_665 ?
O19 Pr2 O8 94.6(6) . 2_665 ?
O8 Pr2 O8 79.6(7) 3_565 2_665 ?
O8 Pr2 O8 79.6(7) . 2_665 ?
O19 Pr2 O18 76.8(7) 2_665 3_565 ?
O19 Pr2 O18 55.9(5) 3_565 3_565 ?
O19 Pr2 O18 121.2(7) . 3_565 ?
O8 Pr2 O18 69.7(6) 3_565 3_565 ?
O8 Pr2 O18 77.0(7) . 3_565 ?
O8 Pr2 O18 144.1(6) 2_665 3_565 ?
O19 Pr2 O18 55.9(5) 2_665 2_665 ?
O19 Pr2 O18 121.2(7) 3_565 2_665 ?
O19 Pr2 O18 76.8(7) . 2_665 ?
O8 Pr2 O18 77.0(6) 3_565 2_665 ?
O8 Pr2 O18 144.1(6) . 2_665 ?
O8 Pr2 O18 69.7(6) 2_665 2_665 ?
O18 Pr2 O18 118.6(2) 3_565 2_665 ?
O19 Pr2 O18 121.2(7) 2_665 . ?
O19 Pr2 O18 76.8(7) 3_565 . ?
O19 Pr2 O18 55.9(5) . . ?
O8 Pr2 O18 144.1(6) 3_565 . ?
O8 Pr2 O18 69.7(6) . . ?
O8 Pr2 O18 77.0(6) 2_665 . ?
O18 Pr2 O18 118.6(2) 3_565 . ?
O18 Pr2 O18 118.6(2) 2_665 . ?
O19 Pr2 N8 29.0(4) 2_665 2_665 ?
O19 Pr2 N8 93.7(7) 3_565 2_665 ?
O19 Pr2 N8 64.8(7) . 2_665 ?
O8 Pr2 N8 90.0(7) 3_565 2_665 ?
O8 Pr2 N8 169.2(7) . 2_665 ?
O8 Pr2 N8 96.0(7) 2_665 2_665 ?
O18 Pr2 N8 102.0(8) 3_565 2_665 ?
O18 Pr2 N8 27.7(4) 2_665 2_665 ?
O18 Pr2 N8 119.1(7) . 2_665 ?
O19 Pr2 N8 64.8(7) 2_665 3_565 ?
O19 Pr2 N8 29.0(4) 3_565 3_565 ?
O19 Pr2 N8 93.7(7) . 3_565 ?
O8 Pr2 N8 96.0(6) 3_565 3_565 ?
O8 Pr2 N8 90.0(7) . 3_565 ?
O8 Pr2 N8 169.2(7) 2_665 3_565 ?
O18 Pr2 N8 27.7(4) 3_565 3_565 ?
O18 Pr2 N8 119.1(7) 2_665 3_565 ?
O18 Pr2 N8 102.0(8) . 3_565 ?
N8 Pr2 N8 93.8(7) 2_665 3_565 ?
C6 N1 C13 114(2) . . ?
C20 N2 C27 106(2) . . ?
C34 N3 C41 111.3(15) . . ?
C48 N4 C55 115(2) . . ?
O9 N5 O11 119.9(18) . . ?
O9 N5 O10 120.9(19) . . ?
O11 N5 O10 114.2(17) . . ?
O12 N6 O14 115.7(17) . . ?
O12 N6 O13 121.3(17) . . ?
O14 N6 O13 121.6(17) . . ?
O15 N7 O16 124.6(18) . . ?
O15 N7 O17 117.5(16) . . ?
O16 N7 O17 115.2(16) . . ?
O18 N8 O20 114.5(18) . . ?
O18 N8 O19 118.5(18) . . ?
O20 N8 O19 118.3(19) . . ?
C8 O1 C2 132.8(17) . . ?
C22 O2 C3 117(2) 15_554 . ?
C36 O3 C4 115.7(19) 5_554 . ?
C50 O4 C5 114(2) . . ?
C6 O5 Pr1 171.9(17) . . ?
C20 O6 Pr1 153.4(16) . . ?
C34 O7 Pr1 163.3(17) . . ?
C48 O8 Pr2 167.4(16) . . ?
N5 O9 Pr1 94.7(12) . . ?
N5 O10 Pr1 91.0(12) . . ?
N6 O12 Pr1 85.4(12) . . ?
N6 O13 Pr1 95.6(12) . . ?
N7 O15 Pr1 98.5(12) . . ?
N7 O16 Pr1 83.5(11) . . ?
N8 O18 Pr2 89.3(12) . . ?
N8 O19 Pr2 92.5(12) . . ?
C62 O21 C64 98.9(18) . . ?
C2 C1 C5 119(2) . . ?
C2 C1 C3 105(2) . . ?
C5 C1 C3 107.4(19) . . ?
C2 C1 C4 112.6(19) . . ?
C5 C1 C4 104(2) . . ?
C3 C1 C4 108(2) . . ?
O1 C2 C1 111.2(18) . . ?
O2 C3 C1 108.4(18) . . ?
O3 C4 C1 105.1(19) . . ?
O4 C5 C1 114(2) . . ?
N1 C6 O5 107.7(19) . . ?
N1 C6 C7 126.3(19) . . ?
O5 C6 C7 123.8(17) . . ?
C8 C7 C12 121.4(12) . . ?
C8 C7 C6 121.6(14) . . ?
C12 C7 C6 117.0(14) . . ?
C7 C8 C9 119.7(13) . . ?
C7 C8 O1 130.9(17) . . ?
C9 C8 O1 108.2(17) . . ?
C8 C9 C10 120.1(13) . . ?
C11 C10 C9 119.6(13) . . ?
C10 C11 C12 120.0(13) . . ?
C7 C12 C11 119.2(13) . . ?
N1 C13 C14 101.6(17) . . ?
C15 C14 C19 121.3(13) . . ?
C15 C14 C13 136(2) . . ?
C19 C14 C13 103(2) . . ?
C14 C15 C16 120.7(13) . . ?
C17 C16 C15 118.9(13) . . ?
C16 C17 C18 120.4(13) . . ?
C17 C18 C19 120.7(13) . . ?
C14 C19 C18 118.0(13) . . ?
N2 C20 O6 113(2) . . ?
N2 C20 C21 109.7(17) . . ?
O6 C20 C21 128(2) . . ?
C22 C21 C26 119.5(13) . . ?
C22 C21 C20 126(2) . . ?
C26 C21 C20 115(2) . . ?
C21 C22 O2 115(2) . 8 ?
C21 C22 C23 123.5(13) . . ?
O2 C22 C23 121(2) 8 . ?
C22 C23 C24 116.5(12) . . ?
C25 C24 C23 120.9(13) . . ?
C24 C25 C26 120.7(13) . . ?
C21 C26 C25 118.8(13) . . ?
N2 C27 C28 112.9(14) . . ?
C29 C28 C33 120.1(12) . . ?
C29 C28 C27 119.7(15) . . ?
C33 C28 C27 120.2(14) . . ?
C28 C29 C30 119.6(13) . . ?
C29 C30 C31 120.9(13) . . ?
C32 C31 C30 119.7(13) . . ?
C33 C32 C31 118.7(13) . . ?
C32 C33 C28 121.0(13) . . ?
N3 C34 O7 111.4(17) . . ?
N3 C34 C35 116(2) . . ?
O7 C34 C35 132(2) . . ?
C40 C35 C36 120.6(13) . . ?
C40 C35 C34 110(2) . . ?
C36 C35 C34 128(2) . . ?
O3 C36 C37 123(2) 5 . ?
O3 C36 C35 116(2) 5 . ?
C37 C36 C35 117.7(13) . . ?
C36 C37 C38 120.2(13) . . ?
C39 C38 C37 120.4(13) . . ?
C38 C39 C40 118.6(13) . . ?
C35 C40 C39 120.4(13) . . ?
N3 C41 C42 103.6(12) . . ?
C43 C42 C47 119.6(13) . . ?
C43 C42 C41 138(3) . . ?
C47 C42 C41 102(2) . . ?
C44 C43 C42 122.4(14) . . ?
C43 C44 C45 118.8(13) . . ?
C46 C45 C44 118.8(13) . . ?
C45 C46 C47 120.8(13) . . ?
C42 C47 C46 119.6(13) . . ?
O8 C48 N4 109(2) . . ?
O8 C48 C49 135(2) . . ?
N4 C48 C49 116.7(18) . . ?
C54 C49 C50 119.7(13) . . ?
C54 C49 C48 106(2) . . ?
C50 C49 C48 134(2) . . ?
O4 C50 C51 129(2) . . ?
O4 C50 C49 110(2) . . ?
C51 C50 C49 119.3(13) . . ?
C50 C51 C52 122.2(13) . . ?
C51 C52 C53 118.9(13) . . ?
C52 C53 C54 118.7(13) . . ?
C49 C54 C53 121.2(13) . . ?
N4 C55 C56 116.4(16) . . ?
C57 C56 C61 122.5(12) . . ?
C57 C56 C55 118.7(14) . . ?
C61 C56 C55 118.8(14) . . ?
C56 C57 C58 118.2(13) . . ?
C59 C58 C57 120.0(13) . . ?
C58 C59 C60 120.8(13) . . ?
C61 C60 C59 119.2(13) . . ?
C56 C61 C60 119.3(13) . . ?
O21 C62 C63 110.2(16) . . ?
O21 C64 C65 106.7(15) . . ?

loop_
_geom_bond_atom_site_label_1
_geom_bond_atom_site_label_2
_geom_bond_distance
_geom_bond_site_symmetry_2
_geom_bond_publ_flag
Pr1 O5 2.292(19) . ?
Pr1 O15 2.305(17) . ?
Pr1 O7 2.31(2) . ?
Pr1 O6 2.39(2) . ?
Pr1 O13 2.409(17) . ?
Pr1 O9 2.431(19) . ?
Pr1 O10 2.486(17) . ?
Pr1 O16 2.613(16) . ?
Pr1 O12 2.649(17) . ?
Pr2 O19 2.25(2) 2_665 ?
Pr2 O19 2.25(2) 3_565 ?
Pr2 O19 2.25(2) . ?
Pr2 O8 2.35(2) 3_565 ?
Pr2 O8 2.35(2) . ?
Pr2 O8 2.35(2) 2_665 ?
Pr2 O18 2.349(18) 3_565 ?
Pr2 O18 2.349(18) 2_665 ?
Pr2 O18 2.349(18) . ?
Pr2 N8 2.64(2) 2_665 ?
Pr2 N8 2.64(2) 3_565 ?
N1 C6 1.353(16) . ?
N1 C13 1.438(16) . ?
N2 C20 1.376(12) . ?
N2 C27 1.443(16) . ?
N3 C34 1.361(12) . ?
N3 C41 1.495(15) . ?
N4 C48 1.374(16) . ?
N4 C55 1.423(16) . ?
N5 O9 1.232(15) . ?
N5 O11 1.270(15) . ?
N5 O10 1.278(15) . ?
N6 O12 1.244(15) . ?
N6 O14 1.260(15) . ?
N6 O13 1.275(15) . ?
N7 O15 1.226(15) . ?
N7 O16 1.251(14) . ?
N7 O17 1.283(14) . ?
N8 O18 1.227(16) . ?
N8 O20 1.263(16) . ?
N8 O19 1.282(15) . ?
O1 C8 1.42(2) . ?
O1 C2 1.425(15) . ?
O2 C22 1.36(2) 15_554 ?
O2 C3 1.413(15) . ?
O3 C36 1.27(2) 5_554 ?
O3 C4 1.434(16) . ?
O4 C50 1.23(2) . ?
O4 C5 1.395(15) . ?
O5 C6 1.394(16) . ?
O6 C20 1.398(16) . ?
O7 C34 1.388(16) . ?
O8 C48 1.368(16) . ?
O21 C62 1.431(16) . ?
O21 C64 1.473(16) . ?
C1 C2 1.46(3) . ?
C1 C5 1.48(3) . ?
C1 C3 1.60(4) . ?
C1 C4 1.60(3) . ?
C6 C7 1.454(14) . ?
C7 C8 1.357(14) . ?
C7 C12 1.370(14) . ?
C8 C9 1.382(14) . ?
C9 C10 1.393(14) . ?
C10 C11 1.365(15) . ?
C11 C12 1.403(14) . ?
C13 C14 1.501(16) . ?
C14 C15 1.350(15) . ?
C14 C19 1.384(15) . ?
C15 C16 1.386(15) . ?
C16 C17 1.370(15) . ?
C17 C18 1.376(15) . ?
C18 C19 1.386(15) . ?
C20 C21 1.506(16) . ?
C21 C22 1.350(15) . ?
C21 C26 1.369(15) . ?
C22 O2 1.36(2) 8 ?
C22 C23 1.391(15) . ?
C23 C24 1.410(15) . ?
C24 C25 1.342(15) . ?
C25 C26 1.423(15) . ?
C27 C28 1.454(14) . ?
C28 C29 1.352(14) . ?
C28 C33 1.382(15) . ?
C29 C30 1.363(14) . ?
C30 C31 1.385(15) . ?
C31 C32 1.373(15) . ?
C32 C33 1.371(14) . ?
C34 C35 1.505(16) . ?
C35 C40 1.371(15) . ?
C35 C36 1.381(15) . ?
C36 O3 1.27(2) 5 ?
C36 C37 1.377(15) . ?
C37 C38 1.399(15) . ?
C38 C39 1.361(15) . ?
C39 C40 1.395(14) . ?
C41 C42 1.513(16) . ?
C42 C43 1.358(15) . ?
C42 C47 1.367(15) . ?
C43 C44 1.344(15) . ?
C44 C45 1.414(15) . ?
C45 C46 1.367(15) . ?
C46 C47 1.381(15) . ?
C48 C49 1.514(17) . ?
C49 C54 1.363(15) . ?
C49 C50 1.387(15) . ?
C50 C51 1.366(15) . ?
C51 C52 1.378(15) . ?
C52 C53 1.389(15) . ?
C53 C54 1.404(15) . ?
C55 C56 1.472(14) . ?
C56 C57 1.354(14) . ?
C56 C61 1.368(15) . ?
C57 C58 1.401(14) . ?
C58 C59 1.361(15) . ?
C59 C60 1.384(15) . ?
C60 C61 1.378(14) . ?
C62 C63 1.538(16) . ?
C64 C65 1.544(17) . ?
